data_1542004
loop_
_publ_author_name
'Lundberg, M.'

_publ_section_title
;
 The crystal structure of Li Nb6 O15 F
;
_journal_name_full 'Acta Chemica Scandinavica (1-27,1973-42,1988)'
_journal_page_first 2274
_journal_page_last 2284
_journal_volume 19
_journal_year 1965
_chemical_formula_sum 'F Li Nb6 O15'
_chemical_name_systematic 'Li Nb6 O15 F'
_space_group_IT_number 51
_symmetry_space_group_name_Hall '-P 2a 2a'
_symmetry_space_group_name_H-M 'P m m a'
_cell_angle_alpha 90
_cell_angle_beta 90
_cell_angle_gamma 90
_cell_formula_units_Z 2
_cell_length_a 16.635
_cell_length_b 3.964
_cell_length_c 8.888
_cell_volume 586.085
_citation_journal_id_ASTM ACSAA4
_cod_data_source_file Lundberg_ACSAA4_1965_1151.cif
_cod_data_source_block F1Li1Nb6O15
_cod_original_cell_volume 586.0848
_cod_original_formula_sum 'F1 Li1 Nb6 O15'
_cod_database_code 1542004

loop_
_symmetry_equiv_pos_as_xyz
x,y,z
-x+1/2,-y,z
x+1/2,-y,-z
-x,y,-z
-x,-y,-z
x-1/2,y,-z
-x-1/2,y,z
x,-y,z

loop_
_atom_site_label
_atom_site_type_symbol
_atom_site_fract_x
_atom_site_fract_y
_atom_site_fract_z
_atom_site_occupancy
_atom_site_U_iso_or_equiv
O4 O-2 0.1636 0 0.1963 1 0.0
O6 O-2 0.1286 0.5 0.3998 1 0.0
O2 O-2 0.1309 0 0.6149 1 0.0
O9 O-2 0.25 0.5 0.0524 1 0.0
Nb2 Nb+5 0.1305 0 0.3973 1 0.0
O1 O-2 0.25 0 0.4582 1 0.0
Nb4 Nb+5 0.25 0 0.0578 1 0.0
Nb3 Nb+5 0.0593 0 0.8146 1 0.0
O7 O-2 0 0 0 1 0.0
Nb1 Nb+5 0.25 0 0.6874 1 0.0
O8 O-2 0.0583 0.5 0.817 1 0.0
O3 O-2 0.1744 0 0.8823 1 0.0
O5 O-2 0.0206 0 0.3386 1 0.0
F1 F-1 0.25 0.5 0.6922 1 0.0
